data_4322876
loop_
_publ_author_name
'Hong Zhang'
'Ximin Wang'
'Kecong Zhang'
'Boon K. Teo'

_publ_contact_author
; Prof. Boon K. Teo
 Department of Chemistry
 University of Illinois at Chicago
 Chicago, Il 60607
;
_publ_contact_author_email ' hong@hugh.chem.uic.edu '
_publ_contact_author_fax ' 312 996-9422* '
_publ_contact_author_phone ' 312 996-9422 '
_publ_section_title
;
 Crystal Engineering in [(12C4)~2~Na][Cd(SCN)~3~]: First Example of an
 Anionic Cadmium Thiocyanate Coordination Solid with a Sandwich
 [(12C4)~2~Na]^+^ Cation as Spacer/Controller, Resulting in a hexagonal
 Arrangement of Antiparallel Zigzag [Cd(SCN)~3~]~\\infty~ Chains
;
_journal_name_full 'Inorganic Chemistry'
_journal_page_first 3490
_journal_page_last 3496
_journal_paper_doi 10.1021/ic971487o
_journal_volume 37
_journal_year 1998
_chemical_formula_sum 'C19 H32 Cd N3 Na O8 S3'
_chemical_formula_weight 662.06
_space_group_IT_number 14
_symmetry_cell_setting monoclinic
_symmetry_Int_Tables_number 14
_symmetry_space_group_name_Hall '-P 2yn'
_symmetry_space_group_name_H-M 'P 1 21/n 1'
_cell_angle_alpha 90
_cell_angle_beta 95.520(8)
_cell_angle_gamma 90
_cell_formula_units_Z 4.00
_cell_length_a 13.204(2)
_cell_length_b 10.692(2)
_cell_length_c 21.036(1)
_cell_measurement_reflns_used 25
_cell_measurement_temperature 23.0
_cell_measurement_theta_max 19.97
_cell_measurement_theta_min 13.26
_cell_volume 2956.0(7)
_diffrn_ambient_temperature 23.0
_diffrn_measurement_device AFC7R
_diffrn_measurement_method 'omega/2-theta scans'
_diffrn_radiation_monochromator graphite
_diffrn_radiation_source 'rotating anode X-ray generator'
_diffrn_radiation_type 'Mo K\a'
_diffrn_radiation_wavelength 0.7107
_diffrn_reflns_av_R_equivalents 0.083
_diffrn_reflns_limit_h_max 16
_diffrn_reflns_limit_h_min 0
_diffrn_reflns_limit_k_max 13
_diffrn_reflns_limit_k_min 0
_diffrn_reflns_limit_l_max 25
_diffrn_reflns_limit_l_min -25
_diffrn_reflns_number 6406
_diffrn_reflns_theta_max 26
_diffrn_reflns_theta_min 1
_diffrn_standards_decay_% 3.698
_diffrn_standards_interval_count 150
_diffrn_standards_number 3
_exptl_absorpt_coefficient_mu 1.0353
_exptl_absorpt_correction_T_max 1.000
_exptl_absorpt_correction_T_min 0.839
_exptl_absorpt_correction_type empirical
_exptl_absorpt_process_details psi-scan
_exptl_crystal_colour colorless
_exptl_crystal_density_diffrn 1.703
_exptl_crystal_density_meas ?
_exptl_crystal_description prismatic
_exptl_crystal_size_max 0.200
_exptl_crystal_size_mid 0.140
_exptl_crystal_size_min 0.120
_refine_diff_density_max 0.69330
_refine_diff_density_min -0.99850
_refine_ls_extinction_coef '1.4006 \\times 10^-6^'
_refine_ls_extinction_method Zachariasen_type_2_Gaussian_isotropic
_refine_ls_goodness_of_fit_obs 2.920
_refine_ls_hydrogen_treatment noref
_refine_ls_matrix_type full
_refine_ls_number_parameters 317
_refine_ls_number_reflns 4003
_refine_ls_number_restraints 0
_refine_ls_R_factor_obs 0.0660
_refine_ls_shift/esd_max 0.35690
_refine_ls_structure_factor_coef F
_refine_ls_weighting_scheme sigma
_refine_ls_wR_factor_obs 0.0990
_reflns_number_observed 4003
_reflns_number_total 6134
_reflns_observed_criterion >3sigma(I)
_cod_data_source_file ic971487o.cif
_cod_data_source_block IC971487O
_cod_depositor_comments
;
The following automatic conversions were performed:

'_exptl_crystal_density_meas' value 'not measured' was changed to '?'
- the value is perceived as not measured.

Automatic conversion script
Id: cif_fix_values 3008 2015-01-20 13:52:24Z robertas 
;
_cod_original_cell_volume 2956.0(6)
_cod_original_sg_symbol_H-M 'P 21/n '
_cod_original_formula_sum 'Cd1 Na1 S3 N3 O8 C19 H32'
_cod_database_code 4322876

loop_
_symmetry_equiv_pos_as_xyz
'   +x,   +y,   +z'
1/2-x,1/2+y,1/2-z
'   -x,   -y,   -z'
1/2+x,1/2-y,1/2+z

loop_
_atom_site_aniso_label
_atom_site_aniso_U_11
_atom_site_aniso_U_22
_atom_site_aniso_U_33
_atom_site_aniso_U_12
_atom_site_aniso_U_13
_atom_site_aniso_U_23
Cd1 0.0534(3) 0.0257(2) 0.0589(3) -0.0007(2) 0.0071(2) 0.0012(2)
S1 0.0551(9) 0.0361(8) 0.088(1) -0.0032(7) -0.0100(9) -0.0078(8)
S2 0.076(1) 0.0349(7) 0.102(1) -0.0022(8) 0.0420(9) -0.0140(9)
S3 0.072(1) 0.0373(7) 0.0581(9) -0.0022(8) 0.0102(8) 0.0038(7)
Na1 0.042(1) 0.081(2) 0.070(2) 0.001(1) 0.013(1) -0.018(1)
O1 0.107(5) 0.27(1) 0.135(6) -0.026(6) 0.047(5) -0.090(6)
O2 0.172(7) 0.199(9) 0.156(7) -0.061(7) 0.080(6) 0.007(7)
O3 0.116(7) 0.21(1) 0.28(1) -0.012(6) 0.083(8) -0.03(1)
O4 0.094(5) 0.235(10) 0.26(1) 0.045(6) 0.021(6) -0.112(9)
O5 0.115(6) 0.34(1) 0.111(6) -0.034(8) 0.040(4) -0.075(8)
O6 0.105(6) 0.208(9) 0.27(1) 0.040(5) 0.080(6) 0.128(7)
O7 0.095(5) 0.25(1) 0.109(6) -0.005(6) 0.020(4) -0.035(7)
O8 0.161(7) 0.169(8) 0.212(10) 0.058(6) 0.087(6) 0.042(8)
N1 0.066(4) 0.037(3) 0.106(5) -0.006(3) -0.022(3) 0.007(3)
N2 0.078(4) 0.035(3) 0.093(4) -0.005(3) 0.030(3) 0.004(3)
N3 0.088(4) 0.039(3) 0.059(3) 0.006(3) 0.008(3) 0.011(3)
C1 0.044(3) 0.030(3) 0.065(4) 0.004(2) -0.004(3) 0.003(3)
C2 0.036(3) 0.038(3) 0.064(4) 0.003(2) 0.014(2) 0.002(3)
C3 0.058(3) 0.031(3) 0.038(3) -0.002(3) 0.007(2) -0.007(2)
C4 0.17(1) 0.19(1) 0.16(1) -0.05(1) 0.083(8) -0.081(10)
C5 0.29(2) 0.22(2) 0.13(1) -0.02(2) 0.09(1) -0.07(1)
C6 0.20(1) 0.27(2) 0.15(1) -0.03(1) 0.109(10) 0.00(1)
C7 0.21(2) 0.35(3) 0.21(2) -0.01(2) 0.12(1) 0.00(2)
C8 0.057(6) 0.29(2) 0.29(2) -0.057(9) 0.064(8) -0.15(2)
C9 0.20(1) 0.17(1) 0.20(1) -0.05(1) -0.07(1) -0.06(1)
C10 0.14(1) 0.15(1) 0.33(2) 0.072(8) 0.05(1) -0.04(1)
C11 0.078(7) 0.13(1) 0.29(2) 0.027(8) -0.003(9) -0.04(1)
C12 0.19(1) 0.26(2) 0.16(1) 0.15(1) -0.03(1) -0.04(1)
C13 0.12(1) 0.27(2) 0.24(2) 0.04(1) 0.04(1) 0.00(2)
C14 0.45(3) 0.17(1) 0.15(1) -0.01(2) 0.15(1) -0.01(1)
C15 0.17(1) 0.28(2) 0.126(9) 0.01(1) 0.046(8) -0.119(9)
C16 0.28(2) 0.34(3) 0.070(8) 0.08(2) 0.054(9) 0.04(1)
C17 0.44(3) 0.25(2) 0.111(9) 0.17(2) 0.13(1) 0.05(1)
C18 0.17(1) 0.13(1) 0.47(3) 0.02(1) -0.15(2) -0.04(2)
C19 0.16(1) 0.46(3) 0.16(2) -0.15(2) 0.02(1) 0.02(2)

loop_
_atom_site_label
_atom_site_fract_x
_atom_site_fract_y
_atom_site_fract_z
_atom_site_U_iso_or_equiv
_atom_site_thermal_displace_type
_atom_site_calc_flag
_atom_site_calc_attached_atom
Cd1 0.74569(3) 0.00213(3) 0.23007(2) 0.0459 Uij ? ?
S1 0.5812(1) 0.1298(1) 0.17284(10) 0.0609 Uij ? ?
S2 0.8966(1) 0.1287(2) 0.1787(1) 0.0691 Uij ? ?
S3 0.7356(1) -0.1399(1) 0.11852(9) 0.0556 Uij ? ?
Na1 0.7754(2) 0.3271(3) -0.1012(1) 0.0635 Uij ? ?
O1 0.8152(6) 0.179(1) -0.1862(4) 0.1683 Uij ? ?
O2 0.7873(7) 0.429(1) -0.2113(5) 0.1717 Uij ? ?
O3 0.9187(8) 0.476(1) -0.0954(8) 0.1983 Uij ? ?
O4 0.9432(6) 0.2324(10) -0.0724(6) 0.1973 Uij ? ?
O5 0.5956(7) 0.294(1) -0.1447(4) 0.1860 Uij ? ?
O6 0.6611(7) 0.5210(9) -0.0908(6) 0.1909 Uij ? ?
O7 0.7625(6) 0.378(1) 0.0094(4) 0.1502 Uij ? ?
O8 0.6962(7) 0.1488(9) -0.0488(5) 0.1762 Uij ? ?
N1 0.8690(5) -0.1343(5) 0.2786(3) 0.0716 Uij ? ?
N2 0.6336(5) -0.1323(5) 0.2725(3) 0.0672 Uij ? ?
N3 0.7522(5) 0.1318(5) 0.3168(3) 0.0620 Uij ? ?
C1 0.6119(4) 0.2676(5) 0.2026(3) 0.0469 Uij ? ?
C2 0.8784(4) 0.2695(5) 0.2080(3) 0.0454 Uij ? ?
C3 0.7442(5) -0.2725(5) 0.1556(3) 0.0422 Uij ? ?
C4 0.851(1) 0.225(1) -0.2398(7) 0.1699 Uij ? ?
C5 0.784(2) 0.338(2) -0.2514(8) 0.2078 Uij ? ?
C6 0.880(2) 0.490(2) -0.2147(8) 0.2035 Uij ? ?
C7 0.883(2) 0.541(2) -0.146(1) 0.2500 Uij ? ?
C8 1.0167(8) 0.415(2) -0.0846(9) 0.2091 Uij ? ?
C9 1.008(1) 0.323(2) -0.0513(9) 0.1956 Uij ? ?
C10 0.982(1) 0.153(1) -0.122(1) 0.2041 Uij ? ?
C11 0.8828(9) 0.085(1) -0.1588(9) 0.1696 Uij ? ?
C12 0.546(1) 0.416(2) -0.1463(8) 0.2088 Uij ? ?
C13 0.565(1) 0.509(2) -0.108(1) 0.2087 Uij ? ?
C14 0.684(2) 0.536(2) -0.0212(9) 0.2475 Uij ? ?
C15 0.707(1) 0.468(2) 0.0293(7) 0.1899 Uij ? ?
C16 0.724(2) 0.310(2) 0.0483(7) 0.2265 Uij ? ?
C17 0.707(2) 0.177(2) 0.0123(7) 0.2608 Uij ? ?
C18 0.611(1) 0.124(2) -0.088(1) 0.2660 Uij ? ?
C19 0.552(1) 0.193(2) -0.1209(9) 0.2611 Uij ? ?
H1 0.9218 0.2588 -0.2323 0.1865 Uij ? ?
H2 0.8491 0.1755 -0.2765 0.1865 Uij ? ?
H3 0.7143 0.3057 -0.2536 0.2454 Uij ? ?
H4 0.7916 0.3740 -0.2926 0.2454 Uij ? ?
H5 0.9367 0.4416 -0.2193 0.2150 Uij ? ?
H6 0.8770 0.5549 -0.2500 0.2150 Uij ? ?
H7 0.8146 0.5882 -0.1381 0.2553 Uij ? ?
H8 0.9253 0.6333 -0.1427 0.2553 Uij ? ?
H9 1.0442 0.3977 -0.1221 0.2188 Uij ? ?
H10 1.0609 0.4791 -0.0609 0.2188 Uij ? ?
H11 0.9933 0.3562 -0.0111 0.2143 Uij ? ?
H12 1.0778 0.2932 -0.0463 0.2143 Uij ? ?
H13 1.0158 0.2005 -0.1509 0.2181 Uij ? ?
H14 1.0311 0.0945 -0.1005 0.2181 Uij ? ?
H15 0.8478 0.0357 -0.1238 0.1863 Uij ? ?
H16 0.9011 0.0218 -0.1860 0.1863 Uij ? ?
H17 0.5605 0.4545 -0.1879 0.2204 Uij ? ?
H18 0.4773 0.4029 -0.1477 0.2204 Uij ? ?
H19 0.5230 0.4907 -0.0772 0.2210 Uij ? ?
H20 0.5369 0.5788 -0.1343 0.2210 Uij ? ?
H21 0.7169 0.6124 -0.0163 0.2691 Uij ? ?
H22 0.6064 0.5660 -0.0125 0.2691 Uij ? ?
H23 0.6482 0.4342 0.0483 0.2030 Uij ? ?
H24 0.7434 0.5185 0.0618 0.2030 Uij ? ?
H25 0.7729 0.2970 0.0868 0.2345 Uij ? ?
H26 0.6639 0.3378 0.0612 0.2345 Uij ? ?
H27 0.6515 0.1394 0.0290 0.2684 Uij ? ?
H28 0.7683 0.1260 0.0277 0.2684 Uij ? ?
H29 0.6457 0.0745 -0.1261 0.2737 Uij ? ?
H30 0.5751 0.0612 -0.0716 0.2737 Uij ? ?
H31 0.5058 0.2143 -0.0933 0.2704 Uij ? ?
H32 0.5192 0.1452 -0.1568 0.2704 Uij ? ?

loop_
_atom_type_symbol
_atom_type_oxidation_number
_atom_type_number_in_cell
_atom_type_scat_dispersion_real
_atom_type_scat_dispersion_imag
_atom_type_scat_source
C 0 76 0.003 0.002 'International Tables'
H 0 128 0.000 0.000 'International Tables'
O 0 32 0.011 0.006 'International Tables'
N 0 12 0.006 0.003 'International Tables'
Cd 0 4 -0.807 1.202 'International Tables'
Na 0 4 0.036 0.025 'International Tables'
S 0 12 0.125 0.123 'International Tables'

loop_
_geom_angle_atom_site_label_1
_geom_angle_atom_site_label_2
_geom_angle_atom_site_label_3
_geom_angle
_geom_angle_site_symmetry_1
_geom_angle_site_symmetry_2
_geom_angle_site_symmetry_3
_geom_angle_publ_flag
S1 CD1 S2 99.08(6) ? ? ? yes
S1 CD1 S3 85.97(5) ? ? ? yes
S1 CD1 N1 170.9(1) ? ? ? yes
S1 CD1 N2 88.2(2) ? ? ? yes
S1 CD1 N3 90.9(1) ? ? ? yes
S2 CD1 S3 85.07(6) ? ? ? yes
S2 CD1 N1 88.7(2) ? ? ? yes
S2 CD1 N2 171.0(1) ? ? ? yes
S2 CD1 N3 92.5(1) ? ? ? yes
S3 CD1 N1 90.1(2) ? ? ? yes
S3 CD1 N2 90.3(2) ? ? ? yes
S3 CD1 N3 175.7(1) ? ? ? yes
N1 CD1 N2 83.6(2) ? ? ? yes
N1 CD1 N3 93.4(2) ? ? ? yes
N2 CD1 N3 92.6(2) ? ? ? yes
CD1 S1 C1 97.1(2) ? ? ? yes
CD1 S2 C2 99.6(2) ? ? ? yes
CD1 S3 C3 94.4(2) ? ? ? yes
O1 NA1 O2 65.5(4) ? ? ? yes
O1 NA1 O3 103.4(4) ? ? ? yes
O1 NA1 O4 70.5(3) ? ? ? yes
O1 NA1 O5 84.6(3) ? ? ? yes
O1 NA1 O6 137.5(4) ? ? ? yes
O1 NA1 O7 151.5(4) ? ? ? yes
O1 NA1 O8 87.6(4) ? ? ? yes
O2 NA1 O3 70.1(4) ? ? ? yes
O2 NA1 O4 105.3(4) ? ? ? yes
O2 NA1 O5 82.4(3) ? ? ? yes
O2 NA1 O6 79.9(4) ? ? ? yes
O2 NA1 O7 142.0(4) ? ? ? yes
O2 NA1 O8 142.0(4) ? ? ? yes
O3 NA1 O4 65.5(4) ? ? ? yes
O3 NA1 O5 144.1(5) ? ? ? yes
O3 NA1 O6 86.0(3) ? ? ? yes
O3 NA1 O7 86.1(4) ? ? ? yes
O3 NA1 O8 145.8(5) ? ? ? yes
O4 NA1 O5 147.0(4) ? ? ? yes
O4 NA1 O6 146.0(4) ? ? ? yes
O4 NA1 O7 90.1(3) ? ? ? yes
O4 NA1 O8 89.0(3) ? ? ? yes
O5 NA1 O6 66.4(4) ? ? ? yes
O5 NA1 O7 103.5(3) ? ? ? yes
O5 NA1 O8 68.1(4) ? ? ? yes
O6 NA1 O7 69.0(4) ? ? ? yes
O6 NA1 O8 107.7(3) ? ? ? yes
O7 NA1 O8 70.9(4) ? ? ? yes
NA1 O1 C4 119.2(9) ? ? ? yes
NA1 O1 C11 109.1(8) ? ? ? yes
C4 O1 C11 109(1) ? ? ? yes
NA1 O2 C5 105(1) ? ? ? yes
NA1 O2 C6 111.9(9) ? ? ? yes
C5 O2 C6 107(1) ? ? ? yes
NA1 O3 C7 94(1) ? ? ? yes
NA1 O3 C8 112.9(10) ? ? ? yes
C7 O3 C8 127(1) ? ? ? yes
NA1 O4 C9 108.2(9) ? ? ? yes
NA1 O4 C10 115.9(9) ? ? ? yes
C9 O4 C10 113(1) ? ? ? yes
NA1 O5 C12 107.2(9) ? ? ? yes
NA1 O5 C19 113(1) ? ? ? yes
C12 O5 C19 121(1) ? ? ? yes
NA1 O6 C13 117(1) ? ? ? yes
NA1 O6 C14 95.9(10) ? ? ? yes
C13 O6 C14 113(1) ? ? ? yes
NA1 O7 C15 124.8(10) ? ? ? yes
NA1 O7 C16 125(1) ? ? ? yes
C15 O7 C16 86(1) ? ? ? yes
NA1 O8 C17 104(1) ? ? ? yes
NA1 O8 C18 103(1) ? ? ? yes
C17 O8 C18 130(1) ? ? ? yes
CD1 N1 C1 147.6(5) ? ? ? yes
CD1 N2 C2 145.9(5) ? ? ? yes
CD1 N3 C3 156.8(5) ? ? ? yes
S1 C1 N1 177.3(6) ? ? ? yes
S2 C2 N2 178.9(6) ? ? ? yes
S3 C3 N3 178.1(6) ? ? ? yes
O1 C4 C5 99(1) ? ? ? yes
O2 C5 C4 121(1) ? ? ? yes
O2 C6 C7 93(1) ? ? ? yes
O3 C7 C6 123(2) ? ? ? yes
O3 C8 C9 108(1) ? ? ? yes
O4 C9 C8 119(1) ? ? ? yes
O4 C10 C11 105(1) ? ? ? yes
O1 C11 C10 108(1) ? ? ? yes
O5 C12 C13 127(1) ? ? ? yes
O6 C13 C12 112(1) ? ? ? yes
O6 C14 C15 139(1) ? ? ? yes
O7 C15 C14 104(1) ? ? ? yes
O7 C16 C17 104(1) ? ? ? yes
O8 C17 C16 130(1) ? ? ? yes
O8 C18 C19 131(1) ? ? ? yes
O5 C19 C18 114(1) ? ? ? yes

loop_
_geom_bond_atom_site_label_1
_geom_bond_atom_site_label_2
_geom_bond_distance
_geom_bond_site_symmetry_1
_geom_bond_site_symmetry_2
_geom_bond_publ_flag
CD1 S1 2.743(2) ? ? yes
CD1 S2 2.718(2) ? ? yes
CD1 S3 2.788(2) ? ? yes
CD1 N1 2.346(6) ? ? yes
CD1 N2 2.304(6) ? ? yes
CD1 N3 2.286(6) ? ? yes
S1 C1 1.637(6) ? ? yes
S2 C2 1.653(6) ? ? yes
S3 C3 1.617(6) ? ? yes
NA1 O1 2.481(9) ? ? yes
NA1 O2 2.58(1) ? ? yes
NA1 O3 2.47(1) ? ? yes
NA1 O4 2.458(9) ? ? yes
NA1 O5 2.485(9) ? ? yes
NA1 O6 2.586(10) ? ? yes
NA1 O7 2.409(9) ? ? yes
NA1 O8 2.48(1) ? ? yes
O1 C4 1.36(2) ? ? yes
O1 C11 1.43(2) ? ? yes
O2 C5 1.29(2) ? ? yes
O2 C6 1.40(2) ? ? yes
O3 C7 1.32(3) ? ? yes
O3 C8 1.45(2) ? ? yes
O4 C9 1.34(2) ? ? yes
O4 C10 1.47(2) ? ? yes
O5 C12 1.46(2) ? ? yes
O5 C19 1.34(2) ? ? yes
O6 C13 1.28(2) ? ? yes
O6 C14 1.47(2) ? ? yes
O7 C15 1.30(2) ? ? yes
O7 C16 1.24(2) ? ? yes
O8 C17 1.31(2) ? ? yes
O8 C18 1.36(2) ? ? yes
N1 C1 1.140(7) ? ? yes
N2 C2 1.144(7) ? ? yes
N3 C3 1.175(7) ? ? yes
C4 C5 1.51(2) ? ? yes
C6 C7 1.54(3) ? ? yes
C8 C9 1.22(3) ? ? yes
C10 C11 1.64(2) ? ? yes
C12 C13 1.29(2) ? ? yes
C14 C15 1.30(3) ? ? yes
C16 C17 1.62(3) ? ? yes
C18 C19 1.23(3) ? ? yes
